data_9016660
loop_
_publ_author_name
'Boudin, S.'
'Grandin, A.'
'Borel, M.'
'Leclaire, A.'
'Raveau, B.'

_publ_section_title
;
 A trivalent vanadium monophosphate with a tunnel structure: Cd3V4(PO4)6
 _cod_database_code 1001600
;
_journal_name_full 'Journal of Solid State Chemistry'
_journal_page_first 43
_journal_page_last 49
_journal_paper_doi 10.1006/jssc.1994.1133
_journal_volume 110
_journal_year 1994
_chemical_formula_sum 'Cd1.5 O12 P3 V2'
_space_group_IT_number 15
_symmetry_space_group_name_Hall '-C 2yc'
_symmetry_space_group_name_H-M 'C 1 2/c 1'
_cell_angle_alpha 90
_cell_angle_beta 115.66
_cell_angle_gamma 90
_cell_length_a 12.446
_cell_length_b 12.547
_cell_length_c 6.487
_cell_formula_units_Z 4
_cell_volume 913.106
_database_code_amcsd 0013807
_exptl_crystal_density_diffrn 4.040
_cod_duplicate_entry 1001600
_cod_original_formula_sum 'Cd1.5 V2 P3 O12'
_cod_database_code 9016660
_amcsd_formula_title Cd3V4(PO4)6

loop_
_space_group_symop_operation_xyz
x,y,z
1/2+x,1/2+y,z
x,-y,1/2+z
1/2+x,1/2-y,1/2+z
-x,y,1/2-z
1/2-x,1/2+y,1/2-z
-x,-y,-z
1/2-x,1/2-y,-z

loop_
_atom_site_label
_atom_site_fract_x
_atom_site_fract_y
_atom_site_fract_z
_atom_site_occupancy
Cd1 0.50000 0.25198 0.25000 1.00000
Cd2 0.02080 -0.00030 0.46370 0.25000
V1 0.27756 0.15402 0.36760 1.00000
P1 0.24780 0.39270 0.13950 1.00000
P2 0.00000 0.21890 0.25000 1.00000
O1 0.32000 0.16150 0.09500 1.00000
O2 0.23180 0.32130 0.32040 1.00000
O3 0.29880 0.00520 0.35800 1.00000
O4 0.44570 0.20960 0.53460 1.00000
O5 0.09450 0.14570 0.22900 1.00000
O6 0.38210 0.39790 0.20200 1.00000

loop_
_cod_related_entry_id
_cod_related_entry_database
_cod_related_entry_code
1 AMCSD 0013807
